data_4062419
loop_
_publ_author_name
'Leung, Wing-Por'
'So, Cheuk-Wai'
'Wang, Zhong-Xia'
'Wang, Jin-Zhi'
'Mak, Thomas C. W.'

_publ_section_title
;
 Synthesis of Bisgermavinylidene and Its Reaction with Chalcogens
;
_journal_issue 21
_journal_name_full Organometallics
_journal_page_first 4305
_journal_page_last 4311
_journal_paper_doi 10.1021/om034071t
_journal_volume 22
_journal_year 2003
_chemical_formula_sum 'C62 H76 Ge2 N4 P4 S2 Si4'
_chemical_formula_weight 1322.81
_space_group_IT_number 2
_symmetry_cell_setting triclinic
_symmetry_space_group_name_Hall '-P 1'
_symmetry_space_group_name_H-M 'P -1'
_cell_angle_alpha 79.1130(10)
_cell_angle_beta 88.5170(10)
_cell_angle_gamma 69.3700(10)
_cell_formula_units_Z 1
_cell_length_a 10.1970(6)
_cell_length_b 11.5672(7)
_cell_length_c 15.9241(9)
_cell_measurement_temperature 293(2)
_cell_volume 1724.49(18)
_diffrn_ambient_temperature 293(2)
_exptl_crystal_density_diffrn 1.274
_cod_duplicate_entry 4062415
_cod_depositor_comments
;
The following automatic conversions were performed:
'_symmetry_cell_setting' value 'TRICLINIC' changed to 'triclinic'
according to '/home/saulius/struct/CIF-dictionaries/cif_core.dic'
dictionary named 'cif_core.dic' version 2.4.1 from 2010-06-29.

Automatic conversion script
Id: cif_fix_enum 1527 2010-12-29 10:47:43Z saulius 
;
_cod_database_code 4062419

loop_
_symmetry_equiv_pos_as_xyz
'x, y, z'
'-x, -y, -z'

loop_
_atom_site_label
_atom_site_type_symbol
_atom_site_fract_x
_atom_site_fract_y
_atom_site_fract_z
_atom_site_U_iso_or_equiv
_atom_site_adp_type
_atom_site_occupancy
_atom_site_symmetry_multiplicity
_atom_site_calc_flag
_atom_site_refinement_flags
_atom_site_disorder_assembly
_atom_site_disorder_group
Ge1 Ge 0.53831(6) 0.45597(5) 0.59415(4) 0.03331(18) Uani 1 1 d . . .
P1 P 0.77471(15) 0.18431(13) 0.71530(9) 0.0336(3) Uani 1 1 d . . .
P2 P 0.57421(15) 0.42898(13) 0.75589(9) 0.0330(3) Uani 1 1 d . . .
S S 0.37133(15) 0.44368(15) 0.51227(9) 0.0434(4) Uani 1 1 d . . .
Si1 Si 0.76602(19) 0.01256(16) 0.88404(11) 0.0490(5) Uani 1 1 d . . .
Si2 Si 0.32423(19) 0.68010(16) 0.69157(12) 0.0526(5) Uani 1 1 d . . .
N1 N 0.7768(5) 0.1359(4) 0.8132(3) 0.0429(12) Uani 1 1 d . . .
N2 N 0.4739(4) 0.5465(4) 0.6837(3) 0.0384(11) Uani 1 1 d . . .
C1 C 0.6398(5) 0.3299(5) 0.6852(3) 0.0335(13) Uani 1 1 d . . .
C2 C 0.3100(9) 0.7958(7) 0.5945(6) 0.112(4) Uani 1 1 d . . .
H2A H 0.3920 0.8187 0.5907 0.169 Uiso 1 1 calc R . .
H2B H 0.2283 0.8692 0.5958 0.169 Uiso 1 1 calc R . .
H2C H 0.3020 0.7607 0.5457 0.169 Uiso 1 1 calc R . .
C3 C 0.1649(7) 0.6363(8) 0.6991(7) 0.127(4) Uani 1 1 d . . .
H3A H 0.1544 0.6046 0.6491 0.191 Uiso 1 1 calc R . .
H3B H 0.0839 0.7092 0.7028 0.191 Uiso 1 1 calc R . .
H3C H 0.1741 0.5727 0.7492 0.191 Uiso 1 1 calc R . .
C4 C 0.3450(9) 0.7410(8) 0.7868(6) 0.124(4) Uani 1 1 d . . .
H4A H 0.4272 0.7638 0.7825 0.186 Uiso 1 1 calc R . .
H4B H 0.3547 0.6774 0.8370 0.186 Uiso 1 1 calc R . .
H4C H 0.2641 0.8139 0.7906 0.186 Uiso 1 1 calc R . .
C6 C 0.6125(8) -0.0308(7) 0.8647(5) 0.095(3) Uani 1 1 d . . .
H6A H 0.5280 0.0407 0.8642 0.143 Uiso 1 1 calc R . .
H6B H 0.6103 -0.0985 0.9094 0.143 Uiso 1 1 calc R . .
H6C H 0.6195 -0.0570 0.8105 0.143 Uiso 1 1 calc R . .
C7 C 0.9276(7) -0.1306(6) 0.8846(5) 0.086(3) Uani 1 1 d . . .
H7A H 1.0090 -0.1115 0.8956 0.128 Uiso 1 1 calc R . .
H7B H 0.9337 -0.1554 0.8300 0.128 Uiso 1 1 calc R . .
H7C H 0.9225 -0.1981 0.9285 0.128 Uiso 1 1 calc R . .
C8 C 0.7532(10) 0.0497(8) 0.9920(4) 0.103(3) Uani 1 1 d . . .
H8A H 0.6715 0.1229 0.9935 0.154 Uiso 1 1 calc R . .
H8B H 0.8353 0.0659 1.0060 0.154 Uiso 1 1 calc R . .
H8C H 0.7462 -0.0203 1.0328 0.154 Uiso 1 1 calc R . .
C11 C 0.9420(6) 0.2009(5) 0.6848(4) 0.0392(14) Uani 1 1 d . . .
C12 C 0.9517(6) 0.2869(6) 0.6142(4) 0.0583(18) Uani 1 1 d . . .
H12A H 0.8720 0.3370 0.5800 0.070 Uiso 1 1 calc R . .
C13 C 1.0809(7) 0.2988(7) 0.5940(5) 0.073(2) Uani 1 1 d . . .
H13A H 1.0872 0.3576 0.5469 0.088 Uiso 1 1 calc R . .
C14 C 1.1970(7) 0.2242(7) 0.6434(5) 0.072(2) Uani 1 1 d . . .
H14A H 1.2831 0.2320 0.6296 0.087 Uiso 1 1 calc R . .
C15 C 1.1901(7) 0.1394(7) 0.7118(5) 0.074(2) Uani 1 1 d . . .
H15A H 1.2710 0.0882 0.7446 0.088 Uiso 1 1 calc R . .
C16 C 1.0610(6) 0.1279(6) 0.7339(5) 0.0600(19) Uani 1 1 d . . .
H16A H 1.0560 0.0705 0.7822 0.072 Uiso 1 1 calc R . .
C21 C 0.7517(6) 0.0818(5) 0.6487(3) 0.0395(14) Uani 1 1 d . . .
C22 C 0.6190(7) 0.0775(6) 0.6393(4) 0.0570(18) Uani 1 1 d . . .
H22A H 0.5427 0.1354 0.6599 0.068 Uiso 1 1 calc R . .
C23 C 0.5985(9) -0.0121(8) 0.5994(5) 0.079(2) Uani 1 1 d . . .
H23A H 0.5086 -0.0136 0.5936 0.095 Uiso 1 1 calc R . .
C24 C 0.7071(10) -0.0966(8) 0.5691(6) 0.086(3) Uani 1 1 d . . .
H24A H 0.6927 -0.1570 0.5432 0.103 Uiso 1 1 calc R . .
C25\ C 0.8392(9) -0.0934(7) 0.5766(5) 0.082(3) Uani 1 1 d . . .
H25A H 0.9142 -0.1514 0.5550 0.099 Uiso 1 1 calc R . .
C26 C 0.8626(7) -0.0053(6) 0.6156(4) 0.063(2) Uani 1 1 d . . .
H26A H 0.9529 -0.0040 0.6199 0.075 Uiso 1 1 calc R . .
C31 C 0.7025(6) 0.4749(5) 0.8034(3) 0.0377(13) Uani 1 1 d . . .
C32 C 0.7216(7) 0.5855(6) 0.7692(4) 0.0541(17) Uani 1 1 d . . .
H32A H 0.6608 0.6417 0.7251 0.065 Uiso 1 1 calc R . .
C33 C 0.8297(8) 0.6148(7) 0.7990(5) 0.071(2) Uani 1 1 d . . .
H33A H 0.8427 0.6893 0.7743 0.085 Uiso 1 1 calc R . .
C34 C 0.9179(7) 0.5335(7) 0.8652(5) 0.067(2) Uani 1 1 d . . .
H34A H 0.9894 0.5537 0.8865 0.080 Uiso 1 1 calc R . .
C35 C 0.9004(7) 0.4236(7) 0.8996(5) 0.062(2) Uani 1 1 d . . .
H35A H 0.9615 0.3681 0.9437 0.074 Uiso 1 1 calc R . .
C36 C 0.7933(6) 0.3930(6) 0.8699(4) 0.0491(16) Uani 1 1 d . . .
H36A H 0.7819 0.3177 0.8943 0.059 Uiso 1 1 calc R . .
C41 C 0.4704(6) 0.3815(5) 0.8396(3) 0.0362(13) Uani 1 1 d . . .
C42 C 0.4674(7) 0.4065(7) 0.9202(4) 0.0609(19) Uani 1 1 d . . .
H42A H 0.5252 0.4467 0.9353 0.073 Uiso 1 1 calc R . .
C43 C 0.3797(8) 0.3727(7) 0.9795(4) 0.072(2) Uani 1 1 d . . .
H43A H 0.3822 0.3865 1.0350 0.086 Uiso 1 1 calc R . .
C44 C 0.2905(7) 0.3196(7) 0.9573(4) 0.0624(19) Uani 1 1 d . . .
H44A H 0.2296 0.2993 0.9969 0.075 Uiso 1 1 calc R . .
C45 C 0.2895(7) 0.2956(6) 0.8769(5) 0.0615(19) Uani 1 1 d . . .
H45A H 0.2273 0.2602 0.8611 0.074 Uiso 1 1 calc R . .
C46 C 0.3813(6) 0.3243(6) 0.8191(4) 0.0502(16) Uani 1 1 d . . .
H46A H 0.3832 0.3046 0.7650 0.060 Uiso 1 1 calc R . .

loop_
_atom_site_aniso_label
_atom_site_aniso_U_11
_atom_site_aniso_U_22
_atom_site_aniso_U_33
_atom_site_aniso_U_23
_atom_site_aniso_U_13
_atom_site_aniso_U_12
Ge1 0.0295(3) 0.0359(4) 0.0289(3) -0.0004(2) 0.0002(2) -0.0077(3)
P1 0.0306(8) 0.0300(8) 0.0359(8) -0.0040(6) -0.0014(6) -0.0062(6)
P2 0.0308(8) 0.0346(8) 0.0290(8) -0.0029(6) 0.0009(6) -0.0076(6)
S 0.0373(9) 0.0575(10) 0.0357(9) 0.0029(7) -0.0010(7) -0.0233(7)
Si1 0.0487(11) 0.0429(10) 0.0470(11) 0.0089(8) -0.0066(9) -0.0143(8)
Si2 0.0437(11) 0.0408(10) 0.0550(12) -0.0030(8) 0.0057(9) 0.0039(8)
N1 0.047(3) 0.036(3) 0.045(3) -0.005(2) -0.001(2) -0.015(2)
N2 0.031(3) 0.043(3) 0.036(3) -0.005(2) 0.001(2) -0.007(2)
C1 0.029(3) 0.038(3) 0.033(3) -0.006(2) 0.007(2) -0.012(2)
C2 0.097(7) 0.055(5) 0.128(8) 0.032(5) 0.022(6) 0.015(5)
C3 0.032(5) 0.100(7) 0.210(12) 0.004(7) 0.039(6) 0.005(4)
C4 0.117(8) 0.096(7) 0.118(8) -0.064(6) -0.012(7) 0.036(6)
C6 0.070(6) 0.086(6) 0.122(8) 0.036(5) -0.022(5) -0.046(5)
C7 0.061(5) 0.051(5) 0.125(7) 0.017(4) -0.004(5) -0.013(4)
C8 0.152(9) 0.095(6) 0.049(5) 0.013(4) 0.020(5) -0.044(6)
C11 0.031(3) 0.039(3) 0.045(4) -0.014(3) -0.001(3) -0.007(3)
C12 0.031(4) 0.075(5) 0.061(5) 0.001(4) 0.003(3) -0.016(3)
C13 0.046(5) 0.071(5) 0.096(6) 0.005(4) 0.013(4) -0.022(4)
C14 0.034(4) 0.079(6) 0.110(7) -0.031(5) 0.007(4) -0.020(4)
C15 0.039(4) 0.079(6) 0.097(6) -0.005(5) -0.013(4) -0.017(4)
C16 0.031(4) 0.058(4) 0.081(5) 0.000(4) -0.007(3) -0.008(3)
C21 0.040(4) 0.032(3) 0.040(3) -0.002(3) -0.004(3) -0.007(3)
C22 0.053(4) 0.056(4) 0.067(5) -0.024(4) 0.003(4) -0.020(3)
C23 0.075(6) 0.077(6) 0.096(7) -0.027(5) -0.018(5) -0.033(5)
C24 0.106(8) 0.059(5) 0.100(7) -0.021(5) -0.027(6) -0.034(5)
C25\ 0.095(7) 0.049(5) 0.089(6) -0.036(4) -0.020(5) 0.004(4)
C26 0.052(4) 0.047(4) 0.077(5) -0.024(4) -0.015(4) 0.005(3)
C31 0.042(3) 0.038(3) 0.035(3) -0.008(3) 0.004(3) -0.017(3)
C32 0.061(4) 0.051(4) 0.053(4) -0.006(3) -0.005(3) -0.026(3)
C33 0.072(5) 0.064(5) 0.090(6) -0.007(4) 0.000(5) -0.043(4)
C34 0.047(4) 0.083(6) 0.085(6) -0.033(5) 0.001(4) -0.032(4)
C35 0.043(4) 0.069(5) 0.070(5) -0.015(4) -0.020(4) -0.012(4)
C36 0.046(4) 0.044(4) 0.056(4) -0.002(3) -0.010(3) -0.017(3)
C41 0.034(3) 0.033(3) 0.035(3) 0.000(2) 0.000(3) -0.007(2)
C42 0.059(5) 0.094(6) 0.048(4) -0.028(4) 0.011(3) -0.043(4)
C43 0.081(6) 0.113(7) 0.038(4) -0.022(4) 0.019(4) -0.053(5)
C44 0.054(5) 0.079(5) 0.053(5) -0.005(4) 0.021(4) -0.027(4)
C45 0.053(4) 0.072(5) 0.071(5) -0.011(4) 0.013(4) -0.039(4)
C46 0.056(4) 0.063(4) 0.043(4) -0.014(3) 0.007(3) -0.033(3)

loop_
_geom_bond_atom_site_label_1
_geom_bond_atom_site_label_2
_geom_bond_distance
_geom_bond_site_symmetry_2
_geom_bond_publ_flag
Ge1 C1 1.875(5) . ?
Ge1 N2 1.895(4) . ?
Ge1 S 2.2304(15) . ?
Ge1 S 2.2356(16) 2_666 ?
Ge1 P2 2.5553(15) . ?
P1 N1 1.552(5) . ?
P1 C1 1.748(5) . ?
P1 C21 1.809(6) . ?
P1 C11 1.826(6) . ?
P2 N2 1.645(4) . ?
P2 C1 1.713(5) . ?
P2 C31 1.805(6) . ?
P2 C41 1.805(6) . ?
S Ge1 2.2356(16) 2_666 ?
Si1 N1 1.678(5) . ?
Si1 C8 1.840(8) . ?
Si1 C6 1.853(7) . ?
Si1 C7 1.879(7) . ?
Si2 N2 1.770(5) . ?
Si2 C2 1.815(8) . ?
Si2 C4 1.835(8) . ?
Si2 C3 1.859(8) . ?
C11 C16 1.369(7) . ?
C11 C12 1.380(8) . ?
C12 C13 1.395(8) . ?
C13 C14 1.356(9) . ?
C14 C15 1.340(10) . ?
C15 C16 1.398(9) . ?
C21 C22 1.384(8) . ?
C21 C26 1.392(8) . ?
C22 C23 1.389(9) . ?
C23 C24 1.343(11) . ?
C24 C25\ 1.369(11) . ?
C25\ C26 1.379(9) . ?
C31 C32 1.370(8) . ?
C31 C36 1.389(7) . ?
C32 C33 1.380(8) . ?
C33 C34 1.372(9) . ?
C34 C35 1.356(9) . ?
C35 C36 1.379(8) . ?
C41 C42 1.365(8) . ?
C41 C46 1.375(7) . ?
C42 C43 1.381(9) . ?
C43 C44 1.351(9) . ?
C44 C45 1.361(9) . ?
C45 C46 1.375(8) . ?
